data_2218820
loop_
_publ_author_name
'Ye, Li-Juan'
'You, Zhonglu'

_publ_section_title {(<i>E</i>)-2-Bromo-4-chloro-6-[3-(dimethylammonio)propyliminomethyl]phenolato}dichloridozinc(II)
_journal_coeditor_code SJ2511
_journal_issue 7
_journal_name_full 'Acta Crystallographica Section E'
_journal_page_first m869
_journal_paper_doi 10.1107/S1600536808016255
_journal_volume 64
_journal_year 2008
_chemical_formula_iupac '[Zn Cl2 (C12 H16 Br Cl N2 O)]'
_chemical_formula_moiety 'C12 H16 Br Cl3 N2 O Zn'
_chemical_formula_sum 'C12 H16 Br Cl3 N2 O Zn'
_chemical_formula_weight 455.90
_chemical_name_systematic
;
{(E)-2-Bromo-4-chloro-6-[3-
(dimethylammonio)propyliminomethyl]phenolato}dichloridozinc(II)
;
_space_group_IT_number 14
_symmetry_cell_setting monoclinic
_symmetry_space_group_name_Hall '-P 2ybc'
_symmetry_space_group_name_H-M 'P 1 21/c 1'
_atom_sites_solution_hydrogens geom
_atom_sites_solution_primary direct
_atom_sites_solution_secondary difmap
_audit_creation_method SHELXL-97
_cell_angle_alpha 90.00
_cell_angle_beta 90.921(9)
_cell_angle_gamma 90.00
_cell_formula_units_Z 4
_cell_length_a 7.522(4)
_cell_length_b 26.808(15)
_cell_length_c 8.354(4)
_cell_measurement_reflns_used 1372
_cell_measurement_temperature 298(2)
_cell_measurement_theta_max 25.3
_cell_measurement_theta_min 2.3
_cell_volume 1684.4(15)
_computing_cell_refinement 'SAINT (Bruker, 2002)'
_computing_data_collection 'SMART (Bruker, 2002)'
_computing_data_reduction 'SAINT (Bruker, 2002)'
_computing_molecular_graphics 'SHELXTL (Sheldrick, 2008)'
_computing_publication_material 'SHELXTL (Sheldrick, 2008)'
_computing_structure_refinement 'SHELXTL (Sheldrick, 2008)'
_computing_structure_solution 'SHELXTL (Sheldrick, 2008)'
_diffrn_ambient_temperature 298(2)
_diffrn_measured_fraction_theta_full 0.985
_diffrn_measured_fraction_theta_max 0.985
_diffrn_measurement_device_type 'Bruker SMART CCD area-detector'
_diffrn_measurement_method \w
_diffrn_radiation_monochromator graphite
_diffrn_radiation_source 'fine-focus sealed tube'
_diffrn_radiation_type MoK\a
_diffrn_radiation_wavelength 0.71073
_diffrn_reflns_av_R_equivalents 0.0372
_diffrn_reflns_av_sigmaI/netI 0.0483
_diffrn_reflns_limit_h_max 9
_diffrn_reflns_limit_h_min -9
_diffrn_reflns_limit_k_max 34
_diffrn_reflns_limit_k_min -32
_diffrn_reflns_limit_l_max 7
_diffrn_reflns_limit_l_min -10
_diffrn_reflns_number 9470
_diffrn_reflns_theta_full 27.00
_diffrn_reflns_theta_max 27.00
_diffrn_reflns_theta_min 1.52
_diffrn_standards_number 0
_exptl_absorpt_coefficient_mu 4.302
_exptl_absorpt_correction_T_max 0.275
_exptl_absorpt_correction_T_min 0.261
_exptl_absorpt_correction_type multi-scan
_exptl_absorpt_process_details '(SADABS; Sheldrick, 1996)'
_exptl_crystal_colour colorless
_exptl_crystal_density_diffrn 1.798
_exptl_crystal_density_method 'not measured'
_exptl_crystal_description block
_exptl_crystal_F_000 904
_exptl_crystal_size_max 0.32
_exptl_crystal_size_mid 0.30
_exptl_crystal_size_min 0.30
_refine_diff_density_max 0.579
_refine_diff_density_min -0.361
_refine_ls_extinction_method none
_refine_ls_goodness_of_fit_ref 1.039
_refine_ls_hydrogen_treatment mixed
_refine_ls_matrix_type full
_refine_ls_number_parameters 186
_refine_ls_number_reflns 3633
_refine_ls_number_restraints 1
_refine_ls_restrained_S_all 1.039
_refine_ls_R_factor_all 0.0883
_refine_ls_R_factor_gt 0.0482
_refine_ls_shift/su_max 0.001
_refine_ls_shift/su_max_lt 0.001
_refine_ls_shift/su_mean 0.000
_refine_ls_structure_factor_coef Fsqd
_refine_ls_weighting_details 'calc w=1/[\s^2^(Fo^2^)+(0.0506P)^2^+2.1641P] where P=(Fo^2^+2Fc^2^)/3'
_refine_ls_weighting_scheme calc
_refine_ls_wR_factor_gt 0.1107
_refine_ls_wR_factor_ref 0.1262
_reflns_number_gt 2283
_reflns_number_total 3633
_reflns_threshold_expression I>2\s(I)
_cod_data_source_file sj2511.cif
_cod_data_source_block I
_cod_original_cell_volume 1684.3(16)
_cod_original_sg_symbol_H-M 'P 21/c'
_cod_database_code 2218820
_cod_database_fobs_code 2218820

loop_
_symmetry_equiv_pos_as_xyz
'x, y, z'
'-x, y+1/2, -z+1/2'
'-x, -y, -z'
'x, -y-1/2, z-1/2'

loop_
_atom_site_type_symbol
_atom_site_label
_atom_site_fract_x
_atom_site_fract_y
_atom_site_fract_z
_atom_site_U_iso_or_equiv
_atom_site_adp_type
_atom_site_calc_flag
_atom_site_refinement_flags
_atom_site_occupancy
Zn Zn1 0.25129(8) 0.59843(2) 0.53367(8) 0.0531(2) Uani d . 1
Br Br1 -0.09048(7) 0.73965(3) 0.73104(8) 0.0691(2) Uani d . 1
Cl Cl1 0.4472(2) 0.86120(6) 0.5360(2) 0.0868(6) Uani d . 1
Cl Cl2 0.1025(2) 0.56893(7) 0.32087(19) 0.0748(5) Uani d . 1
Cl Cl3 0.2609(2) 0.54111(6) 0.7302(2) 0.0718(4) Uani d . 1
O O1 0.1550(5) 0.66062(14) 0.6102(5) 0.0592(10) Uani d . 1
N N1 0.4876(5) 0.62653(18) 0.4750(5) 0.0485(10) Uani d . 1
N N2 0.8671(7) 0.5717(2) 0.8271(6) 0.0708(15) Uani d D 1
C C1 0.3975(6) 0.7126(2) 0.5273(6) 0.0465(12) Uani d . 1
C C2 0.2268(6) 0.7039(2) 0.5936(6) 0.0464(12) Uani d . 1
C C3 0.1364(6) 0.7472(2) 0.6440(6) 0.0499(13) Uani d . 1
C C4 0.2038(7) 0.7947(2) 0.6301(6) 0.0554(14) Uani d . 1
H H4 0.1408 0.8221 0.6675 0.066 Uiso calc R 1
C C5 0.3661(7) 0.8009(2) 0.5599(7) 0.0561(14) Uani d . 1
C C6 0.4609(7) 0.7608(2) 0.5106(7) 0.0545(14) Uani d . 1
H H6 0.5712 0.7658 0.4645 0.065 Uiso calc R 1
C C7 0.5140(6) 0.6730(2) 0.4739(6) 0.0501(13) Uani d . 1
H H7 0.6226 0.6832 0.4335 0.060 Uiso calc R 1
C C8 0.6332(7) 0.5932(2) 0.4223(7) 0.0566(14) Uani d . 1
H H8A 0.7281 0.6131 0.3776 0.068 Uiso calc R 1
H H8B 0.5886 0.5709 0.3394 0.068 Uiso calc R 1
C C9 0.7047(7) 0.5631(2) 0.5607(7) 0.0562(14) Uani d . 1
H H9A 0.8007 0.5420 0.5245 0.067 Uiso calc R 1
H H9B 0.6115 0.5418 0.6012 0.067 Uiso calc R 1
C C10 0.7721(7) 0.5967(2) 0.6924(6) 0.0557(14) Uani d . 1
H H10A 0.8515 0.6211 0.6462 0.067 Uiso calc R 1
H H10B 0.6717 0.6147 0.7353 0.067 Uiso calc R 1
C C11 0.9452(10) 0.6088(3) 0.9358(8) 0.094(2) Uani d . 1
H H11A 1.0131 0.6323 0.8755 0.140 Uiso calc R 1
H H11B 1.0216 0.5924 1.0125 0.140 Uiso calc R 1
H H11C 0.8522 0.6259 0.9906 0.140 Uiso calc R 1
C C12 0.7535(10) 0.5353(3) 0.9111(9) 0.092(2) Uani d . 1
H H12A 0.8145 0.5236 1.0058 0.137 Uiso calc R 1
H H12B 0.7283 0.5075 0.8417 0.137 Uiso calc R 1
H H12C 0.6442 0.5510 0.9404 0.137 Uiso calc R 1
H H2 0.957(6) 0.5538(19) 0.785(7) 0.080 Uiso d D 1

loop_
_atom_site_aniso_label
_atom_site_aniso_U_11
_atom_site_aniso_U_22
_atom_site_aniso_U_33
_atom_site_aniso_U_12
_atom_site_aniso_U_13
_atom_site_aniso_U_23
Zn1 0.0387(3) 0.0640(4) 0.0565(4) 0.0016(3) 0.0037(3) 0.0026(3)
Br1 0.0423(3) 0.0841(5) 0.0814(5) 0.0067(3) 0.0171(3) -0.0044(4)
Cl1 0.0821(12) 0.0638(10) 0.1152(15) -0.0146(9) 0.0261(10) 0.0035(10)
Cl2 0.0598(9) 0.1019(13) 0.0625(10) -0.0042(9) -0.0082(7) -0.0015(9)
Cl3 0.0628(9) 0.0818(11) 0.0713(10) 0.0011(8) 0.0118(7) 0.0115(9)
O1 0.045(2) 0.056(2) 0.077(3) 0.0007(18) 0.0174(18) 0.005(2)
N1 0.033(2) 0.062(3) 0.051(3) 0.009(2) 0.0019(18) 0.003(2)
N2 0.057(3) 0.095(4) 0.061(3) 0.035(3) 0.007(2) 0.016(3)
C1 0.033(2) 0.064(3) 0.042(3) 0.002(2) -0.002(2) 0.001(3)
C2 0.034(2) 0.062(4) 0.043(3) 0.006(2) -0.002(2) 0.005(3)
C3 0.036(3) 0.067(4) 0.046(3) 0.006(2) 0.000(2) 0.006(3)
C4 0.056(3) 0.058(4) 0.052(3) 0.009(3) -0.004(3) -0.001(3)
C5 0.050(3) 0.060(4) 0.058(4) -0.002(3) 0.001(3) 0.004(3)
C6 0.039(3) 0.070(4) 0.055(3) -0.003(3) -0.002(2) 0.004(3)
C7 0.032(2) 0.077(4) 0.041(3) 0.008(3) 0.006(2) 0.008(3)
C8 0.040(3) 0.072(4) 0.058(4) 0.014(3) 0.006(2) -0.004(3)
C9 0.040(3) 0.061(3) 0.068(4) 0.014(3) 0.011(3) 0.000(3)
C10 0.041(3) 0.072(4) 0.054(3) 0.011(3) 0.002(2) 0.012(3)
C11 0.081(5) 0.155(7) 0.044(4) 0.008(5) -0.010(3) -0.003(4)
C12 0.109(6) 0.084(5) 0.083(5) 0.028(4) 0.034(4) 0.031(4)

loop_
_atom_type_symbol
_atom_type_description
_atom_type_scat_dispersion_real
_atom_type_scat_dispersion_imag
_atom_type_scat_source
C C 0.0033 0.0016 'International Tables Vol C Tables 4.2.6.8 and 6.1.1.4'
H H 0.0000 0.0000 'International Tables Vol C Tables 4.2.6.8 and 6.1.1.4'
N N 0.0061 0.0033 'International Tables Vol C Tables 4.2.6.8 and 6.1.1.4'
O O 0.0106 0.0060 'International Tables Vol C Tables 4.2.6.8 and 6.1.1.4'
Cl Cl 0.1484 0.1585 'International Tables Vol C Tables 4.2.6.8 and 6.1.1.4'
Br Br -0.2901 2.4595 'International Tables Vol C Tables 4.2.6.8 and 6.1.1.4'
Zn Zn 0.2839 1.4301 'International Tables Vol C Tables 4.2.6.8 and 6.1.1.4'

loop_
_geom_angle_atom_site_label_1
_geom_angle_atom_site_label_2
_geom_angle_atom_site_label_3
_geom_angle
_geom_angle_publ_flag
O1 Zn1 N1 95.48(17) y
O1 Zn1 Cl2 112.60(13) y
N1 Zn1 Cl2 112.04(14) y
O1 Zn1 Cl3 110.85(13) y
N1 Zn1 Cl3 114.71(13) y
Cl2 Zn1 Cl3 110.45(8) y
C2 O1 Zn1 125.6(3) ?
C7 N1 C8 118.4(4) ?
C7 N1 Zn1 121.0(3) ?
C8 N1 Zn1 120.6(4) ?
C11 N2 C12 112.5(6) ?
C11 N2 C10 110.3(5) ?
C12 N2 C10 112.5(5) ?
C11 N2 H2 108(4) ?
C12 N2 H2 106(4) ?
C10 N2 H2 107(4) ?
C6 C1 C2 120.3(5) ?
C6 C1 C7 116.1(5) ?
C2 C1 C7 123.6(5) ?
O1 C2 C3 120.3(4) ?
O1 C2 C1 124.7(5) ?
C3 C2 C1 115.0(5) ?
C4 C3 C2 123.7(5) ?
C4 C3 Br1 118.2(4) ?
C2 C3 Br1 118.1(4) ?
C5 C4 C3 118.7(5) ?
C5 C4 H4 120.7 ?
C3 C4 H4 120.7 ?
C6 C5 C4 120.5(5) ?
C6 C5 Cl1 121.0(4) ?
C4 C5 Cl1 118.5(5) ?
C5 C6 C1 121.7(5) ?
C5 C6 H6 119.2 ?
C1 C6 H6 119.2 ?
N1 C7 C1 128.6(5) ?
N1 C7 H7 115.7 ?
C1 C7 H7 115.7 ?
N1 C8 C9 110.6(4) ?
N1 C8 H8A 109.5 ?
C9 C8 H8A 109.5 ?
N1 C8 H8B 109.5 ?
C9 C8 H8B 109.5 ?
H8A C8 H8B 108.1 ?
C8 C9 C10 110.7(5) ?
C8 C9 H9A 109.5 ?
C10 C9 H9A 109.5 ?
C8 C9 H9B 109.5 ?
C10 C9 H9B 109.5 ?
H9A C9 H9B 108.1 ?
N2 C10 C9 115.9(5) ?
N2 C10 H10A 108.3 ?
C9 C10 H10A 108.3 ?
N2 C10 H10B 108.3 ?
C9 C10 H10B 108.3 ?
H10A C10 H10B 107.4 ?
N2 C11 H11A 109.5 ?
N2 C11 H11B 109.5 ?
H11A C11 H11B 109.5 ?
N2 C11 H11C 109.5 ?
H11A C11 H11C 109.5 ?
H11B C11 H11C 109.5 ?
N2 C12 H12A 109.5 ?
N2 C12 H12B 109.5 ?
H12A C12 H12B 109.5 ?
N2 C12 H12C 109.5 ?
H12A C12 H12C 109.5 ?
H12B C12 H12C 109.5 ?

loop_
_geom_bond_atom_site_label_1
_geom_bond_atom_site_label_2
_geom_bond_distance
_geom_bond_publ_flag
Zn1 O1 1.931(4) y
Zn1 N1 1.999(4) y
Zn1 Cl2 2.2303(19) y
Zn1 Cl3 2.2489(19) y
Br1 C3 1.877(5) ?
Cl1 C5 1.740(6) ?
O1 C2 1.288(6) ?
N1 C7 1.261(7) ?
N1 C8 1.485(6) ?
N2 C11 1.464(9) ?
N2 C12 1.482(8) ?
N2 C10 1.483(7) ?
N2 H2 0.91(5) ?
C1 C6 1.385(8) ?
C1 C2 1.425(7) ?
C1 C7 1.451(7) ?
C2 C3 1.413(7) ?
C3 C4 1.375(8) ?
C4 C5 1.372(8) ?
C4 H4 0.9300 ?
C5 C6 1.359(8) ?
C6 H6 0.9300 ?
C7 H7 0.9300 ?
C8 C9 1.502(8) ?
C8 H8A 0.9700 ?
C8 H8B 0.9700 ?
C9 C10 1.504(8) ?
C9 H9A 0.9700 ?
C9 H9B 0.9700 ?
C10 H10A 0.9700 ?
C10 H10B 0.9700 ?
C11 H11A 0.9600 ?
C11 H11B 0.9600 ?
C11 H11C 0.9600 ?
C12 H12A 0.9600 ?
C12 H12B 0.9600 ?
C12 H12C 0.9600 ?

loop_
_geom_hbond_atom_site_label_D
_geom_hbond_atom_site_label_H
_geom_hbond_atom_site_label_A
_geom_hbond_site_symmetry_A
_geom_hbond_distance_DH
_geom_hbond_distance_HA
_geom_hbond_distance_DA
_geom_hbond_angle_DHA
N2 H2 Cl3 1_655 0.91(5) 2.37(3) 3.190(5) 152(5)
